data_1551994
loop_
_publ_author_name
'Manuel Alcarazo'
'Christian W. Lehmann'
'Anakuthil Anoop'
'Walter Thiel'
'Alois Furstner'

_publ_section_title
;
 Coordination chemistry at carbon
;
_journal_name_full 'Nature Chemistry'
_journal_page_first 295
_journal_page_last 301
_journal_paper_doi 10.1038/nchem.248
_journal_volume 1
_journal_year 2009
_chemical_compound_source dichloromethane/pentane
_chemical_formula_moiety 'C24 H25 Au Cl O2 P'
_chemical_formula_sum 'C24 H25 Au Cl O2 P'
_chemical_formula_weight 608.83
_chemical_name_systematic
; 
 1-triphenylphosphine-2,2-dethoxy-ethen-1-yl-chloro-gold(ii)
;
_space_group_IT_number 14
_space_group_name_Hall '-P 2yn'
_space_group_name_H-M_alt 'P 1 21/n 1'
_symmetry_cell_setting monoclinic
_symmetry_Int_Tables_number 14
_symmetry_space_group_name_Hall '-P 2yn'
_symmetry_space_group_name_H-M 'P 1 21/n 1'
_atom_sites_solution_hydrogens geom
_atom_sites_solution_primary direct
_atom_sites_solution_secondary difmap
_cell_angle_alpha 90.0
_cell_angle_beta 93.714(2)
_cell_angle_gamma 90.0
_cell_formula_units_Z 4
_cell_length_a 12.9659(10)
_cell_length_b 12.8496(10)
_cell_length_c 14.0880(11)
_cell_measurement_reflns_used 9676
_cell_measurement_temperature 100
_cell_measurement_theta_max 36.52
_cell_measurement_theta_min 2.65
_cell_volume 2342.2(3)
_computing_cell_refinement 'Denzo / Scalepack (Otwinowski 1997)'
_computing_data_collection 'Collect software (Nonius, 1998)'
_computing_data_reduction 'Denzo / Scalepack (Otwinowski 1997)'
_computing_molecular_graphics 'DIAMOND (Crystal Impact GbR, 2005)'
_computing_structure_refinement 'SHELXL-97 (Sheldrick, 1997)'
_computing_structure_solution 'SHELXS-97 (Sheldrick, 1990)'
_diffrn_ambient_temperature 100
_diffrn_detector_area_resol_mean 66.06
_diffrn_measured_fraction_theta_full 0.982
_diffrn_measured_fraction_theta_max 0.982
_diffrn_measurement_device_type 'Bruker-AXS Apex2 KappaCCD'
_diffrn_measurement_method 'CCD \w-scans and \p-scans'
_diffrn_radiation_monochromator 'Incoatec Helios mirrors'
_diffrn_radiation_source '0.2 mm focus rotating anode'
_diffrn_radiation_type MoK\a
_diffrn_radiation_wavelength 0.71073
_diffrn_reflns_av_R_equivalents 0.0644
_diffrn_reflns_av_sigmaI/netI 0.0202
_diffrn_reflns_limit_h_max 21
_diffrn_reflns_limit_h_min -21
_diffrn_reflns_limit_k_max 21
_diffrn_reflns_limit_k_min -21
_diffrn_reflns_limit_l_max 23
_diffrn_reflns_limit_l_min -23
_diffrn_reflns_number 273130
_diffrn_reflns_theta_full 37.07
_diffrn_reflns_theta_max 37.07
_diffrn_reflns_theta_min 2.61
_diffrn_standards_decay_% 0.0
_diffrn_standards_number 0
_exptl_absorpt_coefficient_mu 6.480
_exptl_absorpt_correction_T_max 0.7471
_exptl_absorpt_correction_T_min 0.4184
_exptl_absorpt_correction_type multi-scan
_exptl_absorpt_process_details 'SADABS, Bruker AXS (2004)'
_exptl_crystal_colour colourless
_exptl_crystal_density_diffrn 1.727
_exptl_crystal_density_meas ?
_exptl_crystal_density_method none
_exptl_crystal_description prism
_exptl_crystal_F_000 1184
_exptl_crystal_size_max 0.10
_exptl_crystal_size_mid 0.04
_exptl_crystal_size_min 0.02
_refine_diff_density_max 1.820
_refine_diff_density_min -1.453
_refine_diff_density_rms 0.303
_refine_ls_extinction_method none
_refine_ls_goodness_of_fit_ref 1.225
_refine_ls_hydrogen_treatment constr
_refine_ls_matrix_type full
_refine_ls_number_parameters 262
_refine_ls_number_reflns 11751
_refine_ls_number_restraints 0
_refine_ls_restrained_S_all 1.225
_refine_ls_R_factor_all 0.0258
_refine_ls_R_factor_gt 0.0182
_refine_ls_shift/su_max 0.007
_refine_ls_shift/su_mean 0.000
_refine_ls_structure_factor_coef Fsqd
_refine_ls_weighting_details 'calc w=1/[\s^2^(Fo^2^)+(0.0261P)^2^+1.3545P] where P=(Fo^2^+2Fc^2^)/3'
_refine_ls_weighting_scheme calc
_refine_ls_wR_factor_gt 0.0534
_refine_ls_wR_factor_ref 0.0580
_reflns_number_gt 10323
_reflns_number_total 11751
_reflns_threshold_expression I>2\s(I)
_cod_data_source_file nchem.248-s4.cif
_cod_data_source_block 6145
_cod_depositor_comments
;
The following automatic conversions were performed:

data item '_exptl_crystal_density_meas' value 'none' was changed to
'?' -- the value is perceived as not measured.

Automatic conversion script
Id: cif_fix_values 6909 2019-04-08 15:41:33Z antanas 
;
_cod_original_sg_symbol_Hall '-p 2yn'
_cod_database_code 1551994

loop_
_symmetry_equiv_pos_as_xyz
'x, y, z'
'-x+1/2, y+1/2, -z+1/2'
'-x, -y, -z'
'x-1/2, -y-1/2, z-1/2'

loop_
_atom_site_label
_atom_site_type_symbol
_atom_site_fract_x
_atom_site_fract_y
_atom_site_fract_z
_atom_site_U_iso_or_equiv
_atom_site_adp_type
_atom_site_occupancy
_atom_site_symmetry_multiplicity
_atom_site_calc_flag
_atom_site_refinement_flags
_atom_site_disorder_assembly
_atom_site_disorder_group
C1 C 0.87020(12) 0.36634(12) 0.06395(11) 0.0137(2) Uani 1 1 d . . .
C2 C 0.95546(12) 0.32431(12) 0.11090(11) 0.0144(2) Uani 1 1 d . . .
C3 C 1.02444(15) 0.47828(13) 0.19088(14) 0.0193(3) Uani 1 1 d . . .
H3A H 0.9568 0.4983 0.2141 0.023 Uiso 1 1 calc R . .
H3B H 1.0362 0.5193 0.1331 0.023 Uiso 1 1 calc R . .
C4 C 1.1099(2) 0.49742(17) 0.26661(19) 0.0311(5) Uani 1 1 d . . .
H4A H 1.1119 0.5715 0.2831 0.047 Uiso 1 1 calc R . .
H4B H 1.1762 0.4768 0.2427 0.047 Uiso 1 1 calc R . .
H4C H 1.0971 0.4564 0.3233 0.047 Uiso 1 1 calc R . .
C5 C 1.05568(13) 0.17203(14) 0.15876(13) 0.0182(3) Uani 1 1 d . . .
H5A H 1.0467 0.1862 0.2268 0.022 Uiso 1 1 calc R . .
H5B H 1.1248 0.1969 0.1432 0.022 Uiso 1 1 calc R . .
C6 C 1.04442(16) 0.05756(15) 0.13810(15) 0.0247(3) Uani 1 1 d . . .
H6A H 1.0974 0.0189 0.1764 0.037 Uiso 1 1 calc R . .
H6B H 1.0529 0.0450 0.0704 0.037 Uiso 1 1 calc R . .
H6C H 0.9757 0.0342 0.1541 0.037 Uiso 1 1 calc R . .
C7 C 0.84953(11) 0.24871(12) -0.11606(11) 0.0129(2) Uani 1 1 d . . .
C8 C 0.78674(13) 0.22254(13) -0.19657(12) 0.0165(3) Uani 1 1 d . . .
H8 H 0.7140 0.2178 -0.1928 0.020 Uiso 1 1 calc R . .
C9 C 0.83067(15) 0.20332(15) -0.28257(12) 0.0205(3) Uani 1 1 d . . .
H9 H 0.7881 0.1851 -0.3375 0.025 Uiso 1 1 calc R . .
C10 C 0.93711(15) 0.21094(15) -0.28767(13) 0.0213(3) Uani 1 1 d . . .
H10 H 0.9671 0.1986 -0.3464 0.026 Uiso 1 1 calc R . .
C11 C 0.99982(14) 0.23639(15) -0.20762(13) 0.0200(3) Uani 1 1 d . . .
H11 H 1.0726 0.2409 -0.2115 0.024 Uiso 1 1 calc R . .
C12 C 0.95647(12) 0.25536(14) -0.12176(12) 0.0165(3) Uani 1 1 d . . .
H12 H 0.9995 0.2728 -0.0669 0.020 Uiso 1 1 calc R . .
C13 C 0.66567(11) 0.32371(13) -0.03627(11) 0.0143(2) Uani 1 1 d . . .
C14 C 0.65056(13) 0.41647(14) -0.08719(12) 0.0180(3) Uani 1 1 d . . .
H14 H 0.7082 0.4568 -0.1034 0.022 Uiso 1 1 calc R . .
C15 C 0.55084(14) 0.44930(15) -0.11393(13) 0.0212(3) Uani 1 1 d . . .
H15 H 0.5407 0.5129 -0.1476 0.025 Uiso 1 1 calc R . .
C16 C 0.46592(14) 0.39043(17) -0.09211(13) 0.0228(3) Uani 1 1 d . . .
H16 H 0.3980 0.4140 -0.1100 0.027 Uiso 1 1 calc R . .
C17 C 0.48066(13) 0.29730(18) -0.04427(14) 0.0243(4) Uani 1 1 d . . .
H17 H 0.4227 0.2559 -0.0307 0.029 Uiso 1 1 calc R . .
C18 C 0.58016(13) 0.26374(16) -0.01578(13) 0.0199(3) Uani 1 1 d . . .
H18 H 0.5898 0.1999 0.0177 0.024 Uiso 1 1 calc R . .
C19 C 0.77404(12) 0.15602(13) 0.05708(12) 0.0152(2) Uani 1 1 d . . .
C20 C 0.75929(14) 0.15837(16) 0.15456(13) 0.0215(3) Uani 1 1 d . . .
H20 H 0.7628 0.2226 0.1881 0.026 Uiso 1 1 calc R . .
C21 C 0.73957(16) 0.06668(19) 0.20208(15) 0.0289(4) Uani 1 1 d . . .
H21 H 0.7294 0.0680 0.2683 0.035 Uiso 1 1 calc R . .
C22 C 0.7347(2) -0.02664(18) 0.1531(2) 0.0338(5) Uani 1 1 d . . .
H22 H 0.7215 -0.0892 0.1861 0.041 Uiso 1 1 calc R . .
C23 C 0.7487(2) -0.02985(16) 0.0566(2) 0.0312(5) Uani 1 1 d . . .
H23 H 0.7450 -0.0943 0.0234 0.037 Uiso 1 1 calc R . .
C24 C 0.76842(15) 0.06170(14) 0.00840(14) 0.0209(3) Uani 1 1 d . . .
H24 H 0.7781 0.0599 -0.0579 0.025 Uiso 1 1 calc R . .
O1 O 1.02655(9) 0.36864(10) 0.17040(9) 0.0167(2) Uani 1 1 d . . .
O2 O 0.97595(9) 0.22290(10) 0.09966(9) 0.0175(2) Uani 1 1 d . . .
P1 P 0.79498(3) 0.27703(3) -0.00394(3) 0.01148(6) Uani 1 1 d . . .
Cl1 Cl 0.79154(3) 0.69104(3) 0.02976(3) 0.01822(7) Uani 1 1 d . . .
Au1 Au 0.834009(4) 0.518063(4) 0.047708(4) 0.01221(2) Uani 1 1 d . . .

loop_
_atom_site_aniso_label
_atom_site_aniso_U_11
_atom_site_aniso_U_22
_atom_site_aniso_U_33
_atom_site_aniso_U_23
_atom_site_aniso_U_13
_atom_site_aniso_U_12
C1 0.0142(6) 0.0136(6) 0.0132(6) -0.0019(5) 0.0004(5) 0.0006(5)
C2 0.0155(6) 0.0149(6) 0.0127(6) -0.0007(5) 0.0003(5) -0.0009(5)
C3 0.0191(7) 0.0169(7) 0.0212(8) -0.0029(5) -0.0055(6) 0.0005(5)
C4 0.0319(10) 0.0212(8) 0.0375(12) -0.0074(8) -0.0186(9) 0.0033(7)
C5 0.0178(6) 0.0190(7) 0.0174(7) 0.0023(5) -0.0015(5) 0.0029(5)
C6 0.0293(9) 0.0197(7) 0.0248(8) -0.0016(7) -0.0017(7) 0.0088(7)
C7 0.0129(5) 0.0144(6) 0.0116(6) -0.0003(4) 0.0021(4) -0.0005(4)
C8 0.0173(6) 0.0184(6) 0.0137(6) -0.0025(5) 0.0001(5) 0.0001(5)
C9 0.0269(8) 0.0215(7) 0.0132(6) -0.0030(5) 0.0017(6) 0.0005(6)
C10 0.0288(8) 0.0208(7) 0.0152(7) -0.0021(6) 0.0092(6) 0.0002(6)
C11 0.0189(7) 0.0226(7) 0.0194(7) -0.0011(6) 0.0084(6) -0.0001(6)
C12 0.0137(6) 0.0207(7) 0.0153(6) -0.0008(5) 0.0036(5) -0.0003(5)
C13 0.0122(6) 0.0182(6) 0.0128(6) -0.0008(5) 0.0017(5) 0.0019(5)
C14 0.0180(6) 0.0180(6) 0.0177(7) 0.0005(5) -0.0019(5) 0.0008(5)
C15 0.0221(7) 0.0210(7) 0.0199(7) -0.0011(6) -0.0041(6) 0.0061(6)
C16 0.0151(6) 0.0348(10) 0.0186(7) -0.0018(7) 0.0005(5) 0.0081(6)
C17 0.0129(6) 0.0381(10) 0.0222(8) 0.0045(7) 0.0026(6) 0.0008(6)
C18 0.0137(6) 0.0268(8) 0.0196(7) 0.0043(6) 0.0029(5) -0.0005(6)
C19 0.0142(6) 0.0171(6) 0.0145(6) 0.0030(5) 0.0020(5) -0.0006(5)
C20 0.0208(7) 0.0288(8) 0.0151(7) 0.0033(6) 0.0035(5) -0.0034(6)
C21 0.0251(8) 0.0396(12) 0.0225(9) 0.0141(8) 0.0045(7) -0.0046(8)
C22 0.0319(11) 0.0293(10) 0.0405(13) 0.0201(9) 0.0050(9) -0.0041(8)
C23 0.0344(11) 0.0167(7) 0.0431(13) 0.0059(8) 0.0080(9) -0.0012(7)
C24 0.0239(7) 0.0155(7) 0.0239(8) 0.0011(6) 0.0053(6) -0.0007(6)
O1 0.0173(5) 0.0162(5) 0.0161(5) -0.0017(4) -0.0040(4) -0.0004(4)
O2 0.0172(5) 0.0145(5) 0.0200(5) -0.0016(4) -0.0046(4) 0.0026(4)
P1 0.01107(14) 0.01359(15) 0.00992(15) -0.00018(12) 0.00178(11) 0.00003(12)
Cl1 0.01473(14) 0.01496(15) 0.02469(18) 0.00237(13) -0.00091(13) 0.00103(12)
Au1 0.01209(3) 0.01343(3) 0.01109(3) -0.00028(2) 0.00061(2) 0.00046(2)

loop_
_atom_type_symbol
_atom_type_description
_atom_type_scat_dispersion_real
_atom_type_scat_dispersion_imag
_atom_type_scat_source
C C 0.0033 0.0016 'International Tables Vol C Tables 4.2.6.8 and 6.1.1.4'
H H 0.0000 0.0000 'International Tables Vol C Tables 4.2.6.8 and 6.1.1.4'
O O 0.0106 0.0060 'International Tables Vol C Tables 4.2.6.8 and 6.1.1.4'
P P 0.1023 0.0942 'International Tables Vol C Tables 4.2.6.8 and 6.1.1.4'
Cl Cl 0.1484 0.1585 'International Tables Vol C Tables 4.2.6.8 and 6.1.1.4'
Au Au -2.0133 8.8022 'International Tables Vol C Tables 4.2.6.8 and 6.1.1.4'

loop_
_geom_angle_atom_site_label_1
_geom_angle_atom_site_label_2
_geom_angle_atom_site_label_3
_geom_angle
_geom_angle_site_symmetry_1
_geom_angle_site_symmetry_3
_geom_angle_publ_flag
C2 C1 P1 114.30(12) . . y
C2 C1 Au1 127.90(12) . . y
P1 C1 Au1 117.06(8) . . y
O1 C2 O2 110.81(14) . . y
O1 C2 C1 129.96(15) . . y
O2 C2 C1 119.23(14) . . y
O1 C3 C4 106.20(15) . . y
O2 C5 C6 105.94(14) . . y
C8 C7 C12 119.84(14) . . y
C8 C7 P1 121.22(12) . . y
C12 C7 P1 118.93(12) . . y
C9 C8 C7 120.01(15) . . y
C10 C9 C8 119.70(16) . . y
C11 C10 C9 120.44(16) . . y
C10 C11 C12 120.08(16) . . y
C11 C12 C7 119.93(15) . . y
C18 C13 C14 119.34(15) . . y
C18 C13 P1 120.01(13) . . y
C14 C13 P1 120.53(12) . . y
C15 C14 C13 119.68(17) . . y
C16 C15 C14 120.84(18) . . y
C17 C16 C15 119.62(16) . . y
C16 C17 C18 120.32(18) . . y
C17 C18 C13 120.15(17) . . y
C24 C19 C20 119.76(16) . . y
C24 C19 P1 121.32(13) . . y
C20 C19 P1 118.88(14) . . y
C21 C20 C19 119.78(19) . . y
C22 C21 C20 120.0(2) . . y
C21 C22 C23 120.73(19) . . y
C22 C23 C24 119.6(2) . . y
C23 C24 C19 120.1(2) . . y
C2 O1 C3 121.55(13) . . y
C2 O2 C5 120.83(13) . . y
C1 P1 C19 113.58(8) . . y
C1 P1 C7 111.94(7) . . y
C19 P1 C7 108.77(8) . . y
C1 P1 C13 113.23(8) . . y
C19 P1 C13 103.86(8) . . y
C7 P1 C13 104.78(7) . . y
C1 Au1 Cl1 179.55(5) . . y

loop_
_geom_bond_atom_site_label_1
_geom_bond_atom_site_label_2
_geom_bond_distance
_geom_bond_site_symmetry_2
_geom_bond_publ_flag
C1 C2 1.362(2) . y
C1 P1 1.7499(16) . y
C1 Au1 2.0149(16) . y
C2 O1 1.3329(19) . y
C2 O2 1.341(2) . y
C3 O1 1.439(2) . y
C3 C4 1.508(3) . y
C5 O2 1.441(2) . y
C5 C6 1.505(3) . y
C7 C8 1.394(2) . y
C7 C12 1.397(2) . y
C7 P1 1.8089(15) . y
C8 C9 1.394(2) . y
C9 C10 1.390(3) . y
C10 C11 1.386(3) . y
C11 C12 1.388(2) . y
C13 C18 1.396(2) . y
C13 C14 1.398(2) . y
C13 P1 1.8109(15) . y
C14 C15 1.389(2) . y
C15 C16 1.387(3) . y
C16 C17 1.381(3) . y
C17 C18 1.394(2) . y
C19 C24 1.392(2) . y
C19 C20 1.399(2) . y
C19 P1 1.8058(17) . y
C20 C21 1.387(3) . y
C21 C22 1.383(4) . y
C22 C23 1.385(4) . y
C23 C24 1.390(3) . y
Cl1 Au1 2.2998(4) . y
